data_7040925
loop_
_publ_author_name
'Xu, Lei'
'Zhai, Meng-Ke'
'Wang, Fei'
'Sun, Lin'
'Du, Hong-Bin'

_publ_section_title
;
 A series of robust metal-porphyrinic frameworks based on rare earth
 clusters and their application in N-H carbene insertion.
;
_journal_issue 43
_journal_name_full 'Dalton transactions (Cambridge, England : 2003)'
_journal_page_first 17108
_journal_page_last 17112
_journal_paper_doi 10.1039/c6dt03678c
_journal_volume 45
_journal_year 2016
_chemical_formula_sum 'C144 H97 Gd9 N12 O41'
_chemical_formula_weight 4066.59
_chemical_name_systematic
; 
 ? 
;
_space_group_IT_number 191
_symmetry_cell_setting hexagonal
_symmetry_space_group_name_Hall '-P 6 2'
_symmetry_space_group_name_H-M 'P 6/m m m'
_atom_sites_solution_hydrogens geom
_atom_sites_solution_primary direct
_atom_sites_solution_secondary difmap
_audit_creation_method SHELXL-97
_audit_update_record
;
2016-09-18 deposited with the CCDC.
2016-10-14 downloaded from the CCDC.
;
_cell_angle_alpha 90.00
_cell_angle_beta 90.00
_cell_angle_gamma 120.00
_cell_formula_units_Z 1
_cell_length_a 22.7374(5)
_cell_length_b 22.7374(5)
_cell_length_c 17.8238(8)
_cell_measurement_reflns_used 9790
_cell_measurement_temperature 123
_cell_measurement_theta_max 27.347
_cell_measurement_theta_min 2.351
_cell_volume 7980.2(4)
_computing_cell_refinement 'Bruker SMART'
_computing_data_collection 'Bruker SMART'
_computing_data_reduction 'Bruker SAINT'
_computing_molecular_graphics 'Bruker SHELXTL'
_computing_publication_material 'Bruker SHELXTL'
_computing_structure_refinement 'SHELXL-97 (Sheldrick, 1997)'
_computing_structure_solution 'SHELXS-97 (Sheldrick, 1990)'
_diffrn_ambient_temperature 123
_diffrn_measured_fraction_theta_full 0.987
_diffrn_measured_fraction_theta_max 0.987
_diffrn_measurement_device_type 'CCD area detector'
_diffrn_measurement_method 'phi and omega scans'
_diffrn_radiation_monochromator graphite
_diffrn_radiation_source 'fine-focus sealed tube'
_diffrn_radiation_type MoK\a
_diffrn_radiation_wavelength 0.71073
_diffrn_reflns_av_R_equivalents 0.0571
_diffrn_reflns_av_sigmaI/netI 0.0206
_diffrn_reflns_limit_h_max 26
_diffrn_reflns_limit_h_min -27
_diffrn_reflns_limit_k_max 27
_diffrn_reflns_limit_k_min -27
_diffrn_reflns_limit_l_max 20
_diffrn_reflns_limit_l_min -21
_diffrn_reflns_number 57012
_diffrn_reflns_theta_full 25.05
_diffrn_reflns_theta_max 25.05
_diffrn_reflns_theta_min 2.36
_exptl_absorpt_coefficient_mu 1.879
_exptl_absorpt_correction_T_max 0.5592
_exptl_absorpt_correction_T_min 0.5353
_exptl_absorpt_correction_type multi-scan
_exptl_absorpt_process_details sadabs
_exptl_crystal_colour dark-purple
_exptl_crystal_density_diffrn 0.846
_exptl_crystal_density_method 'not measured'
_exptl_crystal_description Hexagonal
_exptl_crystal_F_000 1949
_exptl_crystal_size_max 0.38
_exptl_crystal_size_mid 0.37
_exptl_crystal_size_min 0.35
_platon_squeeze_details
;
;
_refine_diff_density_max 2.773
_refine_diff_density_min -6.400
_refine_diff_density_rms 0.258
_refine_ls_extinction_coef 0.021(5)
_refine_ls_extinction_expression Fc^*^=kFc[1+0.001xFc^2^\l^3^/sin(2\q)]^-1/4^
_refine_ls_extinction_method SHELXL
_refine_ls_goodness_of_fit_ref 2.413
_refine_ls_hydrogen_treatment mixed
_refine_ls_matrix_type full
_refine_ls_number_parameters 141
_refine_ls_number_reflns 2730
_refine_ls_number_restraints 0
_refine_ls_restrained_S_all 2.413
_refine_ls_R_factor_all 0.1604
_refine_ls_R_factor_gt 0.1573
_refine_ls_shift/su_max 0.001
_refine_ls_shift/su_mean 0.000
_refine_ls_structure_factor_coef Fsqd
_refine_ls_weighting_details 'calc w=1/[\s^2^(Fo^2^)+(0.1990P)^2^+0.0000P] where P=(Fo^2^+2Fc^2^)/3'
_refine_ls_weighting_scheme calc
_refine_ls_wR_factor_gt 0.4669
_refine_ls_wR_factor_ref 0.4711
_reflns_number_gt 2561
_reflns_number_total 2730
_reflns_threshold_expression >2sigma(I)
_cod_data_source_file c6dt03678c2.cif
_cod_data_source_block NUDF-2Gd
_cod_depositor_comments
;
The following automatic conversions were performed:

'_symmetry_cell_setting' value 'Hexagonal' changed to 'hexagonal'
according to
/usr/data/users/saulius/crontab/automatic-downloads/rss-feeds/RSC/lib/dictionaries/cif_core.dic
dictionary named 'cif_core.dic' version 2.4.2 from 2011-04-26.

Automatic conversion script
Id: cif_fix_values 4268 2015-11-12 08:31:59Z antanas 

 Adding full bibliography for 7040921--7040926.cif.
;
_cod_original_sg_symbol_H-M P6/mmm
_cod_database_code 7040925

loop_
_symmetry_equiv_pos_as_xyz
'x, y, z'
'x-y, x, z'
'-y, x-y, z'
'-x, -y, z'
'-x+y, -x, z'
'y, -x+y, z'
'x-y, -y, -z'
'-x, -x+y, -z'
'y, x, -z'
'-y, -x, -z'
'-x+y, y, -z'
'x, x-y, -z'
'-x, -y, -z'
'-x+y, -x, -z'
'y, -x+y, -z'
'x, y, -z'
'x-y, x, -z'
'-y, x-y, -z'
'-x+y, y, z'
'x, x-y, z'
'-y, -x, z'
'y, x, z'
'x-y, -y, z'
'-x, -x+y, z'

loop_
_atom_site_label
_atom_site_type_symbol
_atom_site_fract_x
_atom_site_fract_y
_atom_site_fract_z
_atom_site_U_iso_or_equiv
_atom_site_adp_type
_atom_site_occupancy
_atom_site_symmetry_multiplicity
_atom_site_calc_flag
_atom_site_refinement_flags
Gd1 Gd 0.05685(3) 0.11369(6) 0.10801(7) 0.0455(9) Uani 0.50 2 d SP
Gd2 Gd 0.10329(4) 0.20659(7) 0.0000 0.0467(9) Uani 0.50 4 d SP
N1 N 0.0000 0.4091(9) 0.5000 0.086(6) Uani 1 4 d S
N2 N 0.0000 0.5000 0.3903(12) 0.085(6) Uani 1 4 d S
H2 H 0.0000 0.5000 0.4385 0.102 Uiso 1 4 calc SR
O1 O 0.0423(8) 0.2014(8) 0.1411(9) 0.066(4) Uani 0.50 1 d P
O2 O 0.0528(10) 0.2408(8) 0.0939(10) 0.075(4) Uani 0.50 1 d P
O3 O 0.0000 0.1219(4) 0.0000 0.043(3) Uani 1 4 d S
O4 O 0.0000 0.0000 0.0759(9) 0.034(4) Uani 1 12 d S
H4 H 0.0000 0.0000 0.0282 0.041 Uiso 0.50 12 d SPR
O5 O 0.0426(5) 0.0853(10) 0.2236(11) 0.060(5) Uani 0.50 2 d SP
H5 H 0.0201 0.1015 0.2448 0.089 Uiso 0.50 1 d PR
O6 O 0.1425(17) 0.3244(17) 0.0000 0.051(8) Uani 0.25 2 d SP
H6 H 0.1652 0.3420 -0.0398 0.076 Uiso 0.25 1 d PR
C1 C 0.0000 0.2179(7) 0.1302(11) 0.067(4) Uani 1 2 d S
C2 C 0.0000 0.2644(7) 0.1923(10) 0.074(4) Uani 1 2 d S
C3 C -0.0583(17) 0.2700(16) 0.2032(18) 0.085(7) Uani 0.50 1 d P
H3 H -0.0970 0.2460 0.1711 0.102 Uiso 0.50 1 d PR
C4 C -0.0582(17) 0.3122(16) 0.2597(19) 0.084(8) Uani 0.50 1 d P
H4A H -0.0970 0.3175 0.2673 0.100 Uiso 0.50 1 d PR
C6 C 0.0565(17) 0.3426(16) 0.2921(19) 0.084(8) Uani 0.50 1 d P
H6A H 0.0954 0.3668 0.3239 0.101 Uiso 0.50 1 d PR
C7 C 0.0543(14) 0.2981(13) 0.2375(16) 0.069(6) Uani 0.50 1 d P
H7 H 0.0930 0.2921 0.2314 0.083 Uiso 0.50 1 d PR
C5 C 0.0000 0.3484(8) 0.3047(11) 0.082(5) Uani 1 2 d S
C8 C 0.0000 0.3944(9) 0.3651(12) 0.087(5) Uani 1 2 d S
C9 C 0.0000 0.3760(8) 0.4398(12) 0.082(5) Uani 1 2 d S
C10 C 0.0000 0.3181(8) 0.4659(10) 0.082(5) Uani 1 2 d S
H10 H 0.0000 0.2847 0.4357 0.099 Uiso 1 2 calc SR
C11 C 0.0000 0.4528(8) 0.3424(10) 0.079(5) Uani 1 2 d S
C12 C 0.0000 0.4712(8) 0.2669(11) 0.082(5) Uani 1 2 d S
H12 H 0.0000 0.4470 0.2249 0.099 Uiso 1 2 calc SR

loop_
_atom_site_aniso_label
_atom_site_aniso_U_11
_atom_site_aniso_U_22
_atom_site_aniso_U_33
_atom_site_aniso_U_23
_atom_site_aniso_U_13
_atom_site_aniso_U_12
Gd1 0.0516(10) 0.0386(10) 0.0419(12) -0.0228(4) -0.0114(2) 0.0193(5)
Gd2 0.0687(13) 0.0280(11) 0.0299(12) 0.000 0.000 0.0140(6)
N1 0.096(16) 0.082(10) 0.083(15) 0.000 0.000 0.048(8)
N2 0.099(17) 0.081(10) 0.080(15) 0.000 0.000 0.050(8)
O1 0.076(10) 0.060(8) 0.063(9) -0.008(7) 0.004(7) 0.034(7)
O2 0.088(12) 0.060(9) 0.071(11) -0.007(8) -0.001(9) 0.031(9)
O3 0.062(7) 0.034(4) 0.042(6) 0.000 0.000 0.031(4)
O4 0.043(6) 0.043(6) 0.017(8) 0.000 0.000 0.021(3)
O5 0.070(10) 0.050(10) 0.052(11) -0.004(9) -0.002(5) 0.025(5)
O6 0.06(2) 0.048(18) 0.052(17) 0.000 0.000 0.034(15)
C1 0.078(12) 0.061(6) 0.067(10) -0.001(7) 0.000 0.039(6)
C2 0.086(12) 0.064(6) 0.079(11) -0.001(7) 0.000 0.043(6)
C3 0.09(2) 0.077(18) 0.079(19) 0.000(15) 0.002(15) 0.037(16)
C4 0.093(19) 0.08(2) 0.08(2) -0.003(15) 0.002(17) 0.048(17)
C6 0.09(2) 0.079(19) 0.08(2) -0.001(15) 0.000(16) 0.044(17)
C7 0.080(16) 0.067(15) 0.075(17) 0.000(13) -0.001(13) 0.048(13)
C5 0.096(13) 0.078(8) 0.077(12) 0.002(7) 0.000 0.048(7)
C8 0.099(14) 0.085(9) 0.082(13) 0.001(9) 0.000 0.050(7)
C9 0.093(12) 0.078(8) 0.080(11) -0.004(8) 0.000 0.046(6)
C10 0.097(13) 0.075(8) 0.081(11) 0.004(7) 0.000 0.049(6)
C11 0.098(13) 0.074(7) 0.074(11) 0.001(7) 0.000 0.049(7)
C12 0.100(13) 0.078(7) 0.076(11) -0.004(7) 0.000 0.050(7)

loop_
_atom_type_symbol
_atom_type_description
_atom_type_scat_dispersion_real
_atom_type_scat_dispersion_imag
_atom_type_scat_source
C C 0.0033 0.0016 'International Tables Vol C Tables 4.2.6.8 and 6.1.1.4'
H H 0.0000 0.0000 'International Tables Vol C Tables 4.2.6.8 and 6.1.1.4'
N N 0.0061 0.0033 'International Tables Vol C Tables 4.2.6.8 and 6.1.1.4'
O O 0.0106 0.0060 'International Tables Vol C Tables 4.2.6.8 and 6.1.1.4'
Gd Gd -0.1653 3.9035 'International Tables Vol C Tables 4.2.6.8 and 6.1.1.4'

loop_
_geom_angle_atom_site_label_1
_geom_angle_atom_site_label_2
_geom_angle_atom_site_label_3
_geom_angle
_geom_angle_site_symmetry_1
_geom_angle_site_symmetry_3
O5 Gd1 Gd1 82.5(2) . 6
O5 Gd1 Gd1 82.5(2) . 2
Gd1 Gd1 Gd1 120.0 6 2
O5 Gd1 O1 87.0(6) . 19
Gd1 Gd1 O1 82.7(4) 6 19
Gd1 Gd1 O1 153.1(4) 2 19
O5 Gd1 O1 87.0(6) . .
Gd1 Gd1 O1 153.1(4) 6 .
Gd1 Gd1 O1 82.7(4) 2 .
O1 Gd1 O1 72.1(8) 19 .
O5 Gd1 O4 89.2(6) . .
Gd1 Gd1 O4 61.03(6) 6 .
Gd1 Gd1 O4 61.03(6) 2 .
O1 Gd1 O4 143.7(4) 19 .
O1 Gd1 O4 143.7(4) . .
O5 Gd1 O3 143.06(13) . 15
Gd1 Gd1 O3 61.91(5) 6 15
Gd1 Gd1 O3 122.58(19) 2 15
O1 Gd1 O3 79.5(5) 19 15
O1 Gd1 O3 120.2(4) . 15
O4 Gd1 O3 82.2(4) . 15
O5 Gd1 O3 143.06(13) . .
Gd1 Gd1 O3 122.58(19) 6 .
Gd1 Gd1 O3 61.91(5) 2 .
O1 Gd1 O3 120.2(4) 19 .
O1 Gd1 O3 79.5(5) . .
O4 Gd1 O3 82.2(4) . .
O3 Gd1 O3 71.29(18) 15 .
O5 Gd1 Gd2 151.7(5) . .
Gd1 Gd1 Gd2 110.145(12) 6 .
Gd1 Gd1 Gd2 110.145(12) 2 .
O1 Gd1 Gd2 70.3(4) 19 .
O1 Gd1 Gd2 70.3(4) . .
O4 Gd1 Gd2 119.2(4) . .
O3 Gd1 Gd2 50.68(12) 15 .
O3 Gd1 Gd2 50.68(12) . .
O5 Gd1 O5 35.3(5) . 6
Gd1 Gd1 O5 47.2(3) 6 6
Gd1 Gd1 O5 101.2(4) 2 6
O1 Gd1 O5 83.5(5) 19 6
O1 Gd1 O5 118.8(5) . 6
O4 Gd1 O5 73.0(4) . 6
O3 Gd1 O5 108.5(3) 15 6
O3 Gd1 O5 154.8(4) . 6
Gd2 Gd1 O5 148.4(4) . 6
O5 Gd1 O5 35.3(5) . 2
Gd1 Gd1 O5 101.2(4) 6 2
Gd1 Gd1 O5 47.2(3) 2 2
O1 Gd1 O5 118.8(5) 19 2
O1 Gd1 O5 83.5(5) . 2
O4 Gd1 O5 73.0(4) . 2
O3 Gd1 O5 154.8(4) 15 2
O3 Gd1 O5 108.5(3) . 2
Gd2 Gd1 O5 148.4(4) . 2
O5 Gd1 O5 60.6(7) 6 2
O5 Gd1 O2 107.7(6) . 19
Gd1 Gd1 O2 88.5(4) 6 19
Gd1 Gd1 O2 151.2(4) 2 19
O1 Gd1 O2 20.9(5) 19 19
O1 Gd1 O2 71.3(5) . 19
O4 Gd1 O2 143.3(4) . 19
O3 Gd1 O2 64.5(4) 15 19
O3 Gd1 O2 100.2(4) . 19
Gd2 Gd1 O2 49.7(4) . 19
O5 Gd1 O2 102.1(5) 6 19
O5 Gd1 O2 137.4(5) 2 19
O5 Gd1 H5 18.5 . .
Gd1 Gd1 H5 101.0 6 .
Gd1 Gd1 H5 73.5 2 .
O1 Gd1 H5 89.0 19 .
O1 Gd1 H5 70.1 . .
O4 Gd1 H5 98.4 . .
O3 Gd1 H5 160.2 15 .
O3 Gd1 H5 128.4 . .
Gd2 Gd1 H5 139.3 . .
O5 Gd1 H5 53.8 6 .
O5 Gd1 H5 29.8 2 .
O2 Gd1 H5 107.7 19 .
O3 Gd2 O3 79.4(5) . 15
O3 Gd2 O6 129.4(8) . .
O3 Gd2 O6 151.2(9) 15 .
O3 Gd2 O6 151.2(9) . 19
O3 Gd2 O6 129.4(8) 15 19
O6 Gd2 O6 21.8(16) . 19
O3 Gd2 O2 78.7(4) . .
O3 Gd2 O2 129.3(5) 15 .
O6 Gd2 O2 66.3(7) . .
O6 Gd2 O2 81.0(7) 19 .
O3 Gd2 O2 78.7(4) . 16
O3 Gd2 O2 129.3(5) 15 16
O6 Gd2 O2 66.3(7) . 16
O6 Gd2 O2 81.0(7) 19 16
O2 Gd2 O2 89.8(10) . 16
O3 Gd2 O2 129.3(5) . 19
O3 Gd2 O2 78.7(4) 15 19
O6 Gd2 O2 81.0(7) . 19
O6 Gd2 O2 66.3(7) 19 19
O2 Gd2 O2 80.8(10) . 19
O2 Gd2 O2 147.0(8) 16 19
O3 Gd2 O2 129.3(5) . 11
O3 Gd2 O2 78.7(4) 15 11
O6 Gd2 O2 81.0(7) . 11
O6 Gd2 O2 66.3(7) 19 11
O2 Gd2 O2 147.0(8) . 11
O2 Gd2 O2 80.8(10) 16 11
O2 Gd2 O2 89.8(10) 19 11
O3 Gd2 Gd1 58.00(13) . 16
O3 Gd2 Gd1 58.00(13) 15 16
O6 Gd2 Gd1 132.56(15) . 16
O6 Gd2 Gd1 132.56(15) 19 16
O2 Gd2 Gd1 135.1(4) . 16
O2 Gd2 Gd1 71.6(5) 16 16
O2 Gd2 Gd1 135.1(4) 19 16
O2 Gd2 Gd1 71.6(5) 11 16
O3 Gd2 Gd1 58.00(13) . .
O3 Gd2 Gd1 58.00(13) 15 .
O6 Gd2 Gd1 132.56(15) . .
O6 Gd2 Gd1 132.56(15) 19 .
O2 Gd2 Gd1 71.6(5) . .
O2 Gd2 Gd1 135.1(4) 16 .
O2 Gd2 Gd1 71.6(5) 19 .
O2 Gd2 Gd1 135.1(4) 11 .
Gd1 Gd2 Gd1 92.93(6) 16 .
O3 Gd2 O1 71.0(3) . 16
O3 Gd2 O1 105.7(3) 15 16
O6 Gd2 O1 87.0(5) . 16
O6 Gd2 O1 97.1(5) 19 16
O2 Gd2 O1 109.4(6) . 16
O2 Gd2 O1 23.6(5) 16 16
O2 Gd2 O1 159.5(6) 19 16
O2 Gd2 O1 71.9(6) 11 16
Gd1 Gd2 O1 48.3(3) 16 16
Gd1 Gd2 O1 128.0(3) . 16
O3 Gd2 O1 105.7(3) . 19
O3 Gd2 O1 71.0(3) 15 19
O6 Gd2 O1 97.1(5) . 19
O6 Gd2 O1 87.0(5) 19 19
O2 Gd2 O1 71.9(6) . 19
O2 Gd2 O1 159.5(6) 16 19
O2 Gd2 O1 23.6(5) 19 19
O2 Gd2 O1 109.4(6) 11 19
Gd1 Gd2 O1 128.0(3) 16 19
Gd1 Gd2 O1 48.3(3) . 19
O1 Gd2 O1 175.9(6) 16 19
C9 N1 C9 110(2) . 16_556
C11 N2 C11 103(2) . 4_565
C11 N2 H2 128.5 . .
C11 N2 H2 128.5 4_565 .
C1 O1 O1 46.5(9) . 24
C1 O1 Gd1 136.2(12) . .
O1 O1 Gd1 97.3(4) 24 .
C1 O2 Gd2 139.8(13) . .
C1 O2 Gd1 92.4(13) . .
Gd2 O2 Gd1 58.7(4) . .
Gd2 O3 Gd2 139.4(5) . 2
Gd2 O3 Gd1 124.26(2) . 17
Gd2 O3 Gd1 71.32(3) 2 17
Gd2 O3 Gd1 71.32(3) . 16
Gd2 O3 Gd1 124.26(2) 2 16
Gd1 O3 Gd1 56.18(10) 17 16
Gd2 O3 Gd1 71.32(3) . .
Gd2 O3 Gd1 124.26(2) 2 .
Gd1 O3 Gd1 139.0(5) 17 .
Gd1 O3 Gd1 108.2(2) 16 .
Gd2 O3 Gd1 124.26(2) . 2
Gd2 O3 Gd1 71.32(3) 2 2
Gd1 O3 Gd1 108.2(2) 17 2
Gd1 O3 Gd1 139.0(5) 16 2
Gd1 O3 Gd1 56.18(10) . 2
Gd1 O4 Gd1 57.94(11) 6 5
Gd1 O4 Gd1 57.94(11) 6 .
Gd1 O4 Gd1 114.1(3) 5 .
Gd1 O4 Gd1 114.1(3) 6 4
Gd1 O4 Gd1 57.94(11) 5 4
Gd1 O4 Gd1 151.3(8) . 4
Gd1 O4 Gd1 114.1(3) 6 2
Gd1 O4 Gd1 151.3(8) 5 2
Gd1 O4 Gd1 57.94(11) . 2
Gd1 O4 Gd1 114.1(3) 4 2
Gd1 O4 Gd1 151.3(8) 6 3
Gd1 O4 Gd1 114.1(3) 5 3
Gd1 O4 Gd1 114.1(3) . 3
Gd1 O4 Gd1 57.94(11) 4 3
Gd1 O4 Gd1 57.94(11) 2 3
Gd1 O4 H4 104.4 6 .
Gd1 O4 H4 104.4 5 .
Gd1 O4 H4 104.4 . .
Gd1 O4 H4 104.4 4 .
Gd1 O4 H4 104.4 2 .
Gd1 O4 H4 104.4 3 .
O5 O5 O5 120.000(1) 6 2
O5 O5 Gd1 97.5(2) 6 .
O5 O5 Gd1 97.5(2) 2 .
O5 O5 Gd1 119.0(3) 6 2
O5 O5 Gd1 47.2(3) 2 2
Gd1 O5 Gd1 50.3(3) . 2
O5 O5 Gd1 47.2(3) 6 6
O5 O5 Gd1 119.0(3) 2 6
Gd1 O5 Gd1 50.3(3) . 6
Gd1 O5 Gd1 84.5(5) 2 6
O5 O5 H5 153.3 6 .
O5 O5 H5 58.7 2 .
Gd1 O5 H5 109.1 . .
Gd1 O5 H5 80.8 2 .
Gd1 O5 H5 159.4 6 .
O6 O6 Gd2 79.1(8) 19 .
O6 O6 H6 68.2 19 .
Gd2 O6 H6 109.3 . .
O1 C1 O1 87.0(18) 24 .
O1 C1 O2 57.1(12) 24 24
O1 C1 O2 128.5(18) . 24
O1 C1 O2 128.5(18) 24 .
O1 C1 O2 57.1(12) . .
O2 C1 O2 116(2) 24 .
O1 C1 C2 111.8(14) 24 .
O1 C1 C2 111.8(14) . .
O2 C1 C2 115.2(11) 24 .
O2 C1 C2 115.2(11) . .
C7 C2 C7 105(3) . 24
C7 C2 C3 37.6(13) . 24
C7 C2 C3 120(2) 24 24
C7 C2 C3 120(2) . .
C7 C2 C3 37.6(13) 24 .
C3 C2 C3 109(3) 24 .
C7 C2 C1 120.6(13) . .
C7 C2 C1 120.6(13) 24 .
C3 C2 C1 119.2(15) 24 .
C3 C2 C1 119.2(15) . .
C7 C3 C4 90(3) 24 .
C7 C3 C2 68(3) 24 .
C4 C3 C2 119(3) . .
C7 C3 C6 59(3) 24 24
C4 C3 C6 31.3(15) . 24
C2 C3 C6 104(3) . 24
C7 C3 H3 113.6 24 .
C4 C3 H3 120.6 . .
C2 C3 H3 120.3 . .
C6 C3 H3 128.5 24 .
C6 C4 C3 90(4) 24 .
C6 C4 C5 70(4) 24 .
C3 C4 C5 120(3) . .
C6 C4 C7 57(3) 24 24
C3 C4 C7 32.6(15) . 24
C5 C4 C7 102(2) . 24
C6 C4 H4A 111.2 24 .
C3 C4 H4A 120.4 . .
C5 C4 H4A 120.1 . .
C7 C4 H4A 129.7 24 .
C4 C6 C5 75(4) 24 .
C4 C6 C7 92(4) 24 .
C5 C6 C7 119(3) . .
C4 C6 C3 59(3) 24 24
C5 C6 C3 107(3) . 24
C7 C6 C3 33.2(15) . 24
C4 C6 H6A 107.0 24 .
C5 C6 H6A 119.3 . .
C7 C6 H6A 121.2 . .
C3 C6 H6A 125.6 24 .
C3 C7 C2 75(3) 24 .
C3 C7 C6 88(3) 24 .
C2 C7 C6 121(2) . .
C3 C7 C4 57(3) 24 24
C2 C7 C4 107(2) . 24
C6 C7 C4 30.7(15) . 24
C3 C7 H7 106.7 24 .
C2 C7 H7 119.8 . .
C6 C7 H7 118.8 . .
C4 C7 H7 124.9 24 .
C6 C5 C6 108(3) 24 .
C6 C5 C4 35.3(14) 24 .
C6 C5 C4 120(2) . .
C6 C5 C4 120(2) 24 24
C6 C5 C4 35.3(14) . 24
C4 C5 C4 109(3) . 24
C6 C5 C8 120.6(16) 24 .
C6 C5 C8 120.6(16) . .
C4 C5 C8 119.3(15) . .
C4 C5 C8 119.3(15) 24 .
C11 C8 C9 124.4(19) . .
C11 C8 C5 117.2(17) . .
C9 C8 C5 118.4(17) . .
N1 C9 C10 105.7(18) . .
N1 C9 C8 127.5(18) . .
C10 C9 C8 126.9(18) . .
C10 C10 C9 109.4(12) 16_556 .
C10 C10 H10 125.3 16_556 .
C9 C10 H10 125.3 . .
N2 C11 C8 124.6(18) . .
N2 C11 C12 111.2(17) . .
C8 C11 C12 124.2(17) . .
C12 C12 C11 107.3(11) 4_565 .
C12 C12 H12 126.4 4_565 .
C11 C12 H12 126.4 . .

loop_
_geom_bond_atom_site_label_1
_geom_bond_atom_site_label_2
_geom_bond_distance
_geom_bond_site_symmetry_2
Gd1 O5 2.135(19) .
Gd1 Gd1 2.2388(12) 6
Gd1 Gd1 2.2388(12) 2
Gd1 O1 2.257(15) 19
Gd1 O1 2.257(15) .
Gd1 O4 2.311(4) .
Gd1 O3 2.377(4) 15
Gd1 O3 2.377(4) .
Gd1 Gd2 2.6556(17) .
Gd1 O5 2.884(14) 6
Gd1 O5 2.884(14) 2
Gd1 O2 2.949(19) 19
Gd1 H5 2.5465 .
Gd2 O3 2.169(4) .
Gd2 O3 2.169(4) 15
Gd2 O6 2.36(3) .
Gd2 O6 2.36(3) 19
Gd2 O2 2.371(19) .
Gd2 O2 2.371(19) 16
Gd2 O2 2.371(19) 19
Gd2 O2 2.371(19) 11
Gd2 Gd1 2.6556(17) 16
Gd2 O1 2.847(15) 16
Gd2 O1 2.847(15) 19
N1 C9 1.31(2) .
N1 C9 1.31(2) 16_556
N2 C11 1.37(2) .
N2 C11 1.37(2) 4_565
N2 H2 0.8600 .
O1 C1 1.210(19) .
O1 O1 1.67(3) 24
O2 C1 1.23(2) .
O3 Gd2 2.169(4) 2
O3 Gd1 2.377(4) 17
O3 Gd1 2.377(4) 16
O3 Gd1 2.377(4) 2
O4 Gd1 2.311(4) 6
O4 Gd1 2.311(4) 5
O4 Gd1 2.311(4) 4
O4 Gd1 2.311(4) 2
O4 Gd1 2.311(4) 3
O4 H4 0.8500 .
O5 O5 1.679(19) 6
O5 O5 1.679(19) 2
O5 Gd1 2.884(14) 2
O5 Gd1 2.884(14) 6
O5 H5 0.8554 .
O6 O6 0.89(7) 19
O6 H6 0.8500 .
C1 O1 1.210(19) 24
C1 O2 1.23(2) 24
C1 C2 1.53(2) .
C2 C7 1.35(3) .
C2 C7 1.35(3) 24
C2 C3 1.41(4) 24
C2 C3 1.41(4) .
C3 C7 0.89(3) 24
C3 C4 1.39(4) .
C3 C6 1.62(4) 24
C3 H3 0.9599 .
C4 C6 0.84(3) 24
C4 C5 1.41(4) .
C4 C7 1.65(4) 24
C4 H4A 0.9599 .
C6 C4 0.84(3) 24
C6 C5 1.37(3) .
C6 C7 1.39(4) .
C6 C3 1.62(4) 24
C6 H6A 0.9600 .
C7 C3 0.89(3) 24
C7 C4 1.65(4) 24
C7 H7 0.9599 .
C5 C6 1.37(3) 24
C5 C4 1.41(4) 24
C5 C8 1.50(3) .
C8 C11 1.39(3) .
C8 C9 1.40(3) .
C9 C10 1.39(3) .
C10 C10 1.22(4) 16_556
C10 H10 0.9300 .
C11 C12 1.41(3) .
C12 C12 1.31(4) 4_565
C12 H12 0.9300 .

loop_
_geom_torsion_atom_site_label_1
_geom_torsion_atom_site_label_2
_geom_torsion_atom_site_label_3
_geom_torsion_atom_site_label_4
_geom_torsion
_geom_torsion_site_symmetry_1
_geom_torsion_site_symmetry_4
O5 Gd1 Gd2 O3 -131.1(3) . .
Gd1 Gd1 Gd2 O3 116.2(3) 6 .
Gd1 Gd1 Gd2 O3 -18.4(3) 2 .
O1 Gd1 Gd2 O3 -169.8(5) 19 .
O1 Gd1 Gd2 O3 -92.4(5) . .
O4 Gd1 Gd2 O3 48.9(3) . .
O3 Gd1 Gd2 O3 97.8(5) 15 .
O5 Gd1 Gd2 O3 154.4(6) 6 .
O5 Gd1 Gd2 O3 -56.7(6) 2 .
O2 Gd1 Gd2 O3 -174.2(5) 19 .
O5 Gd1 Gd2 O3 131.1(3) . 15
Gd1 Gd1 Gd2 O3 18.4(3) 6 15
Gd1 Gd1 Gd2 O3 -116.2(3) 2 15
O1 Gd1 Gd2 O3 92.4(5) 19 15
O1 Gd1 Gd2 O3 169.8(5) . 15
O4 Gd1 Gd2 O3 -48.9(3) . 15
O3 Gd1 Gd2 O3 -97.8(5) . 15
O5 Gd1 Gd2 O3 56.7(6) 6 15
O5 Gd1 Gd2 O3 -154.4(6) 2 15
O2 Gd1 Gd2 O3 88.0(5) 19 15
O5 Gd1 Gd2 O6 -14.9(11) . .
Gd1 Gd1 Gd2 O6 -127.6(11) 6 .
Gd1 Gd1 Gd2 O6 97.8(11) 2 .
O1 Gd1 Gd2 O6 -53.6(11) 19 .
O1 Gd1 Gd2 O6 23.8(12) . .
O4 Gd1 Gd2 O6 165.1(11) . .
O3 Gd1 Gd2 O6 -146.0(11) 15 .
O3 Gd1 Gd2 O6 116.3(11) . .
O5 Gd1 Gd2 O6 -89.3(12) 6 .
O5 Gd1 Gd2 O6 59.6(12) 2 .
O2 Gd1 Gd2 O6 -58.0(12) 19 .
O5 Gd1 Gd2 O6 14.9(11) . 19
Gd1 Gd1 Gd2 O6 -97.8(11) 6 19
Gd1 Gd1 Gd2 O6 127.6(11) 2 19
O1 Gd1 Gd2 O6 -23.8(12) 19 19
O1 Gd1 Gd2 O6 53.6(11) . 19
O4 Gd1 Gd2 O6 -165.1(11) . 19
O3 Gd1 Gd2 O6 -116.3(11) 15 19
O3 Gd1 Gd2 O6 146.0(11) . 19
O5 Gd1 Gd2 O6 -59.6(12) 6 19
O5 Gd1 Gd2 O6 89.3(12) 2 19
O2 Gd1 Gd2 O6 -28.2(12) 19 19
O5 Gd1 Gd2 O2 -43.1(5) . .
Gd1 Gd1 Gd2 O2 -155.8(5) 6 .
Gd1 Gd1 Gd2 O2 69.6(5) 2 .
O1 Gd1 Gd2 O2 -81.8(6) 19 .
O1 Gd1 Gd2 O2 -4.4(6) . .
O4 Gd1 Gd2 O2 136.9(5) . .
O3 Gd1 Gd2 O2 -174.2(5) 15 .
O3 Gd1 Gd2 O2 88.0(5) . .
O5 Gd1 Gd2 O2 -117.6(7) 6 .
O5 Gd1 Gd2 O2 31.3(7) 2 .
O2 Gd1 Gd2 O2 -86.2(10) 19 .
O5 Gd1 Gd2 O2 -113.4(7) . 16
Gd1 Gd1 Gd2 O2 133.9(7) 6 16
Gd1 Gd1 Gd2 O2 -0.7(7) 2 16
O1 Gd1 Gd2 O2 -152.1(8) 19 16
O1 Gd1 Gd2 O2 -74.7(8) . 16
O4 Gd1 Gd2 O2 66.6(7) . 16
O3 Gd1 Gd2 O2 115.5(7) 15 16
O3 Gd1 Gd2 O2 17.8(7) . 16
O5 Gd1 Gd2 O2 172.2(8) 6 16
O5 Gd1 Gd2 O2 -38.9(9) 2 16
O2 Gd1 Gd2 O2 -156.5(6) 19 16
O5 Gd1 Gd2 O2 43.1(5) . 19
Gd1 Gd1 Gd2 O2 -69.6(5) 6 19
Gd1 Gd1 Gd2 O2 155.8(5) 2 19
O1 Gd1 Gd2 O2 4.4(6) 19 19
O1 Gd1 Gd2 O2 81.8(6) . 19
O4 Gd1 Gd2 O2 -136.9(5) . 19
O3 Gd1 Gd2 O2 -88.0(5) 15 19
O3 Gd1 Gd2 O2 174.2(5) . 19
O5 Gd1 Gd2 O2 -31.3(7) 6 19
O5 Gd1 Gd2 O2 117.6(7) 2 19
O5 Gd1 Gd2 O2 113.4(7) . 11
Gd1 Gd1 Gd2 O2 0.7(7) 6 11
Gd1 Gd1 Gd2 O2 -133.9(7) 2 11
O1 Gd1 Gd2 O2 74.7(8) 19 11
O1 Gd1 Gd2 O2 152.1(8) . 11
O4 Gd1 Gd2 O2 -66.6(7) . 11
O3 Gd1 Gd2 O2 -17.8(7) 15 11
O3 Gd1 Gd2 O2 -115.5(7) . 11
O5 Gd1 Gd2 O2 38.9(9) 6 11
O5 Gd1 Gd2 O2 -172.2(8) 2 11
O2 Gd1 Gd2 O2 70.3(10) 19 11
O5 Gd1 Gd2 Gd1 180.000(2) . 16
Gd1 Gd1 Gd2 Gd1 67.288(11) 6 16
Gd1 Gd1 Gd2 Gd1 -67.288(11) 2 16
O1 Gd1 Gd2 Gd1 141.3(4) 19 16
O1 Gd1 Gd2 Gd1 -141.3(4) . 16
O4 Gd1 Gd2 Gd1 0.0 . 16
O3 Gd1 Gd2 Gd1 48.9(3) 15 16
O3 Gd1 Gd2 Gd1 -48.9(3) . 16
O5 Gd1 Gd2 Gd1 105.5(5) 6 16
O5 Gd1 Gd2 Gd1 -105.5(5) 2 16
O2 Gd1 Gd2 Gd1 136.9(5) 19 16
O5 Gd1 Gd2 O1 -143.7(4) . 16
Gd1 Gd1 Gd2 O1 103.6(4) 6 16
Gd1 Gd1 Gd2 O1 -31.0(4) 2 16
O1 Gd1 Gd2 O1 177.6(3) 19 16
O1 Gd1 Gd2 O1 -105.0(8) . 16
O4 Gd1 Gd2 O1 36.3(4) . 16
O3 Gd1 Gd2 O1 85.2(5) 15 16
O3 Gd1 Gd2 O1 -12.6(5) . 16
O5 Gd1 Gd2 O1 141.9(6) 6 16
O5 Gd1 Gd2 O1 -69.2(7) 2 16
O2 Gd1 Gd2 O1 173.2(6) 19 16
O5 Gd1 Gd2 O1 38.7(4) . 19
Gd1 Gd1 Gd2 O1 -74.0(4) 6 19
Gd1 Gd1 Gd2 O1 151.4(4) 2 19
O1 Gd1 Gd2 O1 77.4(8) . 19
O4 Gd1 Gd2 O1 -141.3(4) . 19
O3 Gd1 Gd2 O1 -92.4(5) 15 19
O3 Gd1 Gd2 O1 169.8(5) . 19
O5 Gd1 Gd2 O1 -35.8(6) 6 19
O5 Gd1 Gd2 O1 113.1(7) 2 19
O2 Gd1 Gd2 O1 -4.4(6) 19 19
O5 Gd1 O1 C1 -112(2) . .
Gd1 Gd1 O1 C1 -179.3(14) 6 .
Gd1 Gd1 O1 C1 -29.6(19) 2 .
O1 Gd1 O1 C1 159.8(17) 19 .
O4 Gd1 O1 C1 -28(3) . .
O3 Gd1 O1 C1 94.0(19) 15 .
O3 Gd1 O1 C1 33.1(19) . .
Gd2 Gd1 O1 C1 85(2) . .
O5 Gd1 O1 C1 -128.4(19) 6 .
O5 Gd1 O1 C1 -77(2) 2 .
O2 Gd1 O1 C1 138(2) 19 .
O5 Gd1 O1 O1 -82.8(3) . 24
Gd1 Gd1 O1 O1 -149.6(8) 6 24
Gd1 Gd1 O1 O1 0.0 2 24
O1 Gd1 O1 O1 -170.6(3) 19 24
O4 Gd1 O1 O1 1.7(9) . 24
O3 Gd1 O1 O1 123.6(3) 15 24
O3 Gd1 O1 O1 62.67(9) . 24
Gd2 Gd1 O1 O1 114.50(17) . 24
O5 Gd1 O1 O1 -98.8(5) 6 24
O5 Gd1 O1 O1 -47.6(3) 2 24
O2 Gd1 O1 O1 167.4(4) 19 24
O3 Gd2 O2 C1 10(2) . .
O3 Gd2 O2 C1 -56(3) 15 .
O6 Gd2 O2 C1 152(3) . .
O6 Gd2 O2 C1 169(3) 19 .
O2 Gd2 O2 C1 88(3) 16 .
O2 Gd2 O2 C1 -123(2) 19 .
O2 Gd2 O2 C1 161(3) 11 .
Gd1 Gd2 O2 C1 25(3) 16 .
Gd1 Gd2 O2 C1 -50(2) . .
O1 Gd2 O2 C1 75(3) 16 .
O1 Gd2 O2 C1 -101(3) 19 .
O3 Gd2 O2 Gd1 59.8(2) . .
O3 Gd2 O2 Gd1 -6.3(6) 15 .
O6 Gd2 O2 Gd1 -157.6(8) . .
O6 Gd2 O2 Gd1 -140.8(6) 19 .
O2 Gd2 O2 Gd1 138.3(3) 16 .
O2 Gd2 O2 Gd1 -73.5(4) 19 .
O2 Gd2 O2 Gd1 -148.9(3) 11 .
Gd1 Gd2 O2 Gd1 75.1(6) 16 .
O1 Gd2 O2 Gd1 124.8(4) 16 .
O1 Gd2 O2 Gd1 -51.0(3) 19 .
O5 Gd1 O2 C1 -49.5(13) . .
Gd1 Gd1 O2 C1 -156.7(9) 6 .
Gd1 Gd1 O2 C1 32.1(11) 2 .
O1 Gd1 O2 C1 -130.0(12) 19 .
O1 Gd1 O2 C1 -41.4(15) . .
O4 Gd1 O2 C1 64.2(15) . .
O3 Gd1 O2 C1 154.9(11) 15 .
O3 Gd1 O2 C1 91.5(12) . .
Gd2 Gd1 O2 C1 150.4(14) . .
O5 Gd1 O2 C1 -72.8(14) 6 .
O5 Gd1 O2 C1 -13.4(13) 2 .
O2 Gd1 O2 C1 -150.8(10) 19 .
O5 Gd1 O2 Gd2 160.1(3) . .
Gd1 Gd1 O2 Gd2 52.9(8) 6 .
Gd1 Gd1 O2 Gd2 -118.3(3) 2 .
O1 Gd1 O2 Gd2 79.6(6) 19 .
O1 Gd1 O2 Gd2 168.2(17) . .
O4 Gd1 O2 Gd2 -86.2(9) . .
O3 Gd1 O2 Gd2 4.5(4) 15 .
O3 Gd1 O2 Gd2 -58.9(3) . .
O5 Gd1 O2 Gd2 136.8(6) 6 .
O5 Gd1 O2 Gd2 -163.8(4) 2 .
O2 Gd1 O2 Gd2 58.8(4) 19 .
O3 Gd2 O3 Gd2 180.0 15 2
O6 Gd2 O3 Gd2 0.0 . 2
O6 Gd2 O3 Gd2 0.0 19 2
O2 Gd2 O3 Gd2 46.1(5) . 2
O2 Gd2 O3 Gd2 -46.1(5) 16 2
O2 Gd2 O3 Gd2 114.2(6) 19 2
O2 Gd2 O3 Gd2 -114.2(6) 11 2
Gd1 Gd2 O3 Gd2 -121.26(13) 16 2
Gd1 Gd2 O3 Gd2 121.26(13) . 2
O1 Gd2 O3 Gd2 -69.2(4) 16 2
O1 Gd2 O3 Gd2 113.4(3) 19 2
O3 Gd2 O3 Gd1 -78.5(4) 15 17
O6 Gd2 O3 Gd1 101.5(4) . 17
O6 Gd2 O3 Gd1 101.5(4) 19 17
O2 Gd2 O3 Gd1 147.6(7) . 17
O2 Gd2 O3 Gd1 55.5(6) 16 17
O2 Gd2 O3 Gd1 -144.3(6) 19 17
O2 Gd2 O3 Gd1 -12.7(9) 11 17
Gd1 Gd2 O3 Gd1 -19.7(3) 16 17
Gd1 Gd2 O3 Gd1 -137.2(6) . 17
O1 Gd2 O3 Gd1 32.3(5) 16 17
O1 Gd2 O3 Gd1 -145.1(5) 19 17
O3 Gd2 O3 Gd1 -58.74(13) 15 16
O6 Gd2 O3 Gd1 121.26(13) . 16
O6 Gd2 O3 Gd1 121.26(13) 19 16
O2 Gd2 O3 Gd1 167.3(5) . 16
O2 Gd2 O3 Gd1 75.2(5) 16 16
O2 Gd2 O3 Gd1 -124.6(6) 19 16
O2 Gd2 O3 Gd1 7.1(7) 11 16
Gd1 Gd2 O3 Gd1 -117.5(3) . 16
O1 Gd2 O3 Gd1 52.1(3) 16 16
O1 Gd2 O3 Gd1 -125.4(3) 19 16
O3 Gd2 O3 Gd1 58.74(13) 15 .
O6 Gd2 O3 Gd1 -121.26(13) . .
O6 Gd2 O3 Gd1 -121.26(13) 19 .
O2 Gd2 O3 Gd1 -75.2(5) . .
O2 Gd2 O3 Gd1 -167.3(5) 16 .
O2 Gd2 O3 Gd1 -7.1(7) 19 .
O2 Gd2 O3 Gd1 124.6(6) 11 .
Gd1 Gd2 O3 Gd1 117.5(3) 16 .
O1 Gd2 O3 Gd1 169.6(4) 16 .
O1 Gd2 O3 Gd1 -7.9(4) 19 .
O3 Gd2 O3 Gd1 78.5(4) 15 2
O6 Gd2 O3 Gd1 -101.5(4) . 2
O6 Gd2 O3 Gd1 -101.5(4) 19 2
O2 Gd2 O3 Gd1 -55.5(6) . 2
O2 Gd2 O3 Gd1 -147.6(7) 16 2
O2 Gd2 O3 Gd1 12.7(9) 19 2
O2 Gd2 O3 Gd1 144.3(6) 11 2
Gd1 Gd2 O3 Gd1 137.2(6) 16 2
Gd1 Gd2 O3 Gd1 19.7(3) . 2
O1 Gd2 O3 Gd1 -170.7(6) 16 2
O1 Gd2 O3 Gd1 11.9(6) 19 2
O5 Gd1 O3 Gd2 143.5(8) . .
Gd1 Gd1 O3 Gd2 -90.3(2) 6 .
Gd1 Gd1 O3 Gd2 160.4(3) 2 .
O1 Gd1 O3 Gd2 11.1(5) 19 .
O1 Gd1 O3 Gd2 73.1(4) . .
O4 Gd1 O3 Gd2 -138.4(3) . .
O3 Gd1 O3 Gd2 -54.0(3) 15 .
O5 Gd1 O3 Gd2 -147.9(8) 6 .
O5 Gd1 O3 Gd2 152.5(3) 2 .
O2 Gd1 O3 Gd2 4.5(4) 19 .
O5 Gd1 O3 Gd2 5.8(11) . 2
Gd1 Gd1 O3 Gd2 132.0(4) 6 2
Gd1 Gd1 O3 Gd2 22.7(3) 2 2
O1 Gd1 O3 Gd2 -126.6(6) 19 2
O1 Gd1 O3 Gd2 -64.6(6) . 2
O4 Gd1 O3 Gd2 83.9(5) . 2
O3 Gd1 O3 Gd2 168.3(3) 15 2
Gd2 Gd1 O3 Gd2 -137.7(6) . 2
O5 Gd1 O3 Gd2 74.4(10) 6 2
O5 Gd1 O3 Gd2 14.8(6) 2 2
O2 Gd1 O3 Gd2 -133.2(5) 19 2
O5 Gd1 O3 Gd1 -95.4(9) . 17
Gd1 Gd1 O3 Gd1 30.86(8) 6 17
Gd1 Gd1 O3 Gd1 -78.50(12) 2 17
O1 Gd1 O3 Gd1 132.3(5) 19 17
O1 Gd1 O3 Gd1 -165.8(4) . 17
O4 Gd1 O3 Gd1 -17.3(2) . 17
O3 Gd1 O3 Gd1 67.11(15) 15 17
Gd2 Gd1 O3 Gd1 121.14(16) . 17
O5 Gd1 O3 Gd1 -26.7(8) 6 17
O5 Gd1 O3 Gd1 -86.3(3) 2 17
O2 Gd1 O3 Gd1 125.6(4) 19 17
O5 Gd1 O3 Gd1 -154.3(8) . 16
Gd1 Gd1 O3 Gd1 -28.1(3) 6 16
Gd1 Gd1 O3 Gd1 -137.5(4) 2 16
O1 Gd1 O3 Gd1 73.3(6) 19 16
O1 Gd1 O3 Gd1 135.2(5) . 16
O4 Gd1 O3 Gd1 -76.2(4) . 16
O3 Gd1 O3 Gd1 8.2(4) 15 16
Gd2 Gd1 O3 Gd1 62.18(12) . 16
O5 Gd1 O3 Gd1 -85.7(8) 6 16
O5 Gd1 O3 Gd1 -145.3(4) 2 16
O2 Gd1 O3 Gd1 66.6(5) 19 16
O5 Gd1 O3 Gd1 -16.9(9) . 2
Gd1 Gd1 O3 Gd1 109.36(5) 6 2
O1 Gd1 O3 Gd1 -149.2(5) 19 2
O1 Gd1 O3 Gd1 -87.3(4) . 2
O4 Gd1 O3 Gd1 61.2(3) . 2
O3 Gd1 O3 Gd1 145.61(3) 15 2
Gd2 Gd1 O3 Gd1 -160.4(3) . 2
O5 Gd1 O3 Gd1 51.8(9) 6 2
O5 Gd1 O3 Gd1 -7.8(4) 2 2
O2 Gd1 O3 Gd1 -155.9(4) 19 2
O5 Gd1 O4 Gd1 -81.9(2) . 6
Gd1 Gd1 O4 Gd1 -163.7(4) 2 6
O1 Gd1 O4 Gd1 2.0(10) 19 6
O1 Gd1 O4 Gd1 -165.7(8) . 6
O3 Gd1 O4 Gd1 62.1(2) 15 6
O3 Gd1 O4 Gd1 134.2(3) . 6
Gd2 Gd1 O4 Gd1 98.1(2) . 6
O5 Gd1 O4 Gd1 -50.0(4) 6 6
O5 Gd1 O4 Gd1 -113.7(5) 2 6
O2 Gd1 O4 Gd1 37.5(9) 19 6
O5 Gd1 O4 Gd1 -66.8(6) . 5
Gd1 Gd1 O4 Gd1 15.1(3) 6 5
Gd1 Gd1 O4 Gd1 -148.6(8) 2 5
O1 Gd1 O4 Gd1 17.1(13) 19 5
O1 Gd1 O4 Gd1 -150.6(7) . 5
O3 Gd1 O4 Gd1 77.2(5) 15 5
O3 Gd1 O4 Gd1 149.3(6) . 5
Gd2 Gd1 O4 Gd1 113.2(6) . 5
O5 Gd1 O4 Gd1 -34.9(6) 6 5
O5 Gd1 O4 Gd1 -98.6(7) 2 5
O2 Gd1 O4 Gd1 52.6(12) 19 5
O5 Gd1 O4 Gd1 0.0 . 4
Gd1 Gd1 O4 Gd1 81.9(2) 6 4
Gd1 Gd1 O4 Gd1 -81.9(2) 2 4
O1 Gd1 O4 Gd1 83.8(9) 19 4
O1 Gd1 O4 Gd1 -83.8(9) . 4
O3 Gd1 O4 Gd1 143.97(8) 15 4
O3 Gd1 O4 Gd1 -143.97(8) . 4
Gd2 Gd1 O4 Gd1 180.0 . 4
O5 Gd1 O4 Gd1 31.8(4) 6 4
O5 Gd1 O4 Gd1 -31.8(4) 2 4
O2 Gd1 O4 Gd1 119.3(8) 19 4
O5 Gd1 O4 Gd1 81.9(2) . 2
Gd1 Gd1 O4 Gd1 163.7(4) 6 2
O1 Gd1 O4 Gd1 165.7(8) 19 2
O1 Gd1 O4 Gd1 -2.0(10) . 2
O3 Gd1 O4 Gd1 -134.2(3) 15 2
O3 Gd1 O4 Gd1 -62.1(2) . 2
Gd2 Gd1 O4 Gd1 -98.1(2) . 2
O5 Gd1 O4 Gd1 113.7(5) 6 2
O5 Gd1 O4 Gd1 50.0(4) 2 2
O2 Gd1 O4 Gd1 -158.8(7) 19 2
O5 Gd1 O4 Gd1 66.8(6) . 3
Gd1 Gd1 O4 Gd1 148.6(8) 6 3
Gd1 Gd1 O4 Gd1 -15.1(3) 2 3
O1 Gd1 O4 Gd1 150.6(7) 19 3
O1 Gd1 O4 Gd1 -17.1(13) . 3
O3 Gd1 O4 Gd1 -149.3(6) 15 3
O3 Gd1 O4 Gd1 -77.2(5) . 3
Gd2 Gd1 O4 Gd1 -113.2(6) . 3
O5 Gd1 O4 Gd1 98.6(7) 6 3
O5 Gd1 O4 Gd1 34.9(6) 2 3
O2 Gd1 O4 Gd1 -173.9(6) 19 3
Gd1 Gd1 O5 O5 0.000(1) 6 6
Gd1 Gd1 O5 O5 121.75(12) 2 6
O1 Gd1 O5 O5 -83.0(4) 19 6
O1 Gd1 O5 O5 -155.2(4) . 6
O4 Gd1 O5 O5 60.88(6) . 6
O3 Gd1 O5 O5 -15.0(8) 15 6
O3 Gd1 O5 O5 136.7(7) . 6
Gd2 Gd1 O5 O5 -119.12(6) . 6
O5 Gd1 O5 O5 121.75(12) 2 6
O2 Gd1 O5 O5 -85.9(4) 19 6
Gd1 Gd1 O5 O5 -121.75(12) 6 2
Gd1 Gd1 O5 O5 0.0 2 2
O1 Gd1 O5 O5 155.2(4) 19 2
O1 Gd1 O5 O5 83.0(4) . 2
O4 Gd1 O5 O5 -60.88(6) . 2
O3 Gd1 O5 O5 -136.7(7) 15 2
O3 Gd1 O5 O5 15.0(8) . 2
Gd2 Gd1 O5 O5 119.12(6) . 2
O5 Gd1 O5 O5 -121.75(12) 6 2
O2 Gd1 O5 O5 152.3(4) 19 2
Gd1 Gd1 O5 Gd1 -121.75(12) 6 2
O1 Gd1 O5 Gd1 155.2(4) 19 2
O1 Gd1 O5 Gd1 83.0(4) . 2
O4 Gd1 O5 Gd1 -60.88(6) . 2
O3 Gd1 O5 Gd1 -136.7(7) 15 2
O3 Gd1 O5 Gd1 15.0(8) . 2
Gd2 Gd1 O5 Gd1 119.12(6) . 2
O5 Gd1 O5 Gd1 -121.75(12) 6 2
O5 Gd1 O5 Gd1 0.0 2 2
O2 Gd1 O5 Gd1 152.3(4) 19 2
Gd1 Gd1 O5 Gd1 121.75(12) 2 6
O1 Gd1 O5 Gd1 -83.0(4) 19 6
O1 Gd1 O5 Gd1 -155.2(4) . 6
O4 Gd1 O5 Gd1 60.88(6) . 6
O3 Gd1 O5 Gd1 -15.0(8) 15 6
O3 Gd1 O5 Gd1 136.7(7) . 6
Gd2 Gd1 O5 Gd1 -119.12(6) . 6
O5 Gd1 O5 Gd1 0.000(1) 6 6
O5 Gd1 O5 Gd1 121.75(12) 2 6
O2 Gd1 O5 Gd1 -85.9(4) 19 6
O3 Gd2 O6 O6 180.0 . 19
O3 Gd2 O6 O6 0.0 15 19
O2 Gd2 O6 O6 129.5(6) . 19
O2 Gd2 O6 O6 -129.5(6) 16 19
O2 Gd2 O6 O6 45.6(5) 19 19
O2 Gd2 O6 O6 -45.6(5) 11 19
Gd1 Gd2 O6 O6 -100.2(7) 16 19
Gd1 Gd2 O6 O6 100.2(7) . 19
O1 Gd2 O6 O6 -117.7(3) 16 19
O1 Gd2 O6 O6 62.9(3) 19 19
Gd1 O1 C1 O1 43(3) . 24
O1 O1 C1 O2 -42.5(17) 24 24
Gd1 O1 C1 O2 0(4) . 24
O1 O1 C1 O2 -141.0(16) 24 .
Gd1 O1 C1 O2 -98.5(19) . .
O1 O1 C1 C2 112.3(18) 24 .
Gd1 O1 C1 C2 154.9(13) . .
Gd2 O2 C1 O1 19(4) . 24
Gd1 O2 C1 O1 -22(2) . 24
Gd2 O2 C1 O1 72(2) . .
Gd1 O2 C1 O1 31.6(10) . .
Gd2 O2 C1 O2 -48(4) . 24
Gd1 O2 C1 O2 -89(2) . 24
Gd2 O2 C1 C2 173.2(16) . .
Gd1 O2 C1 C2 132.3(13) . .
O1 C1 C2 C7 115(2) 24 .
O1 C1 C2 C7 19(3) . .
O2 C1 C2 C7 178(2) 24 .
O2 C1 C2 C7 -43(3) . .
O1 C1 C2 C7 -19(3) 24 24
O1 C1 C2 C7 -115(2) . 24
O2 C1 C2 C7 43(3) 24 24
O2 C1 C2 C7 -178(2) . 24
O1 C1 C2 C3 159(2) 24 24
O1 C1 C2 C3 63(3) . 24
O2 C1 C2 C3 -139(2) 24 24
O2 C1 C2 C3 0(3) . 24
O1 C1 C2 C3 -63(3) 24 .
O1 C1 C2 C3 -159(2) . .
O2 C1 C2 C3 0(3) 24 .
O2 C1 C2 C3 139(2) . .
C7 C2 C3 C7 -75(4) . 24
C3 C2 C3 C7 -115(3) 24 24
C1 C2 C3 C7 103(3) . 24
C7 C2 C3 C4 2(5) . .
C7 C2 C3 C4 77(3) 24 .
C3 C2 C3 C4 -38(5) 24 .
C1 C2 C3 C4 180(2) . .
C7 C2 C3 C6 -28(4) . 24
C7 C2 C3 C6 47(3) 24 24
C3 C2 C3 C6 -68(3) 24 24
C1 C2 C3 C6 150.5(19) . 24
C7 C3 C4 C6 -3(5) 24 24
C2 C3 C4 C6 -67(5) . 24
C7 C3 C4 C5 64(4) 24 .
C2 C3 C4 C5 0(5) . .
C6 C3 C4 C5 67(4) 24 .
C2 C3 C4 C7 -64(3) . 24
C6 C3 C4 C7 3(5) 24 24
C7 C2 C7 C3 -120(3) 24 24
C3 C2 C7 C3 -83(4) . 24
C1 C2 C7 C3 99(3) . 24
C7 C2 C7 C6 -42(4) 24 .
C3 C2 C7 C6 78(3) 24 .
C3 C2 C7 C6 -5(5) . .
C1 C2 C7 C6 177(2) . .
C7 C2 C7 C4 -72(3) 24 24
C3 C2 C7 C4 48(3) 24 24
C3 C2 C7 C4 -34(4) . 24
C1 C2 C7 C4 147.7(19) . 24
C4 C6 C7 C3 3(5) 24 24
C5 C6 C7 C3 76(4) . 24
C4 C6 C7 C2 -68(5) 24 .
C5 C6 C7 C2 5(5) . .
C3 C6 C7 C2 -71(3) 24 .
C5 C6 C7 C4 73(4) . 24
C3 C6 C7 C4 -3(5) 24 24
C4 C6 C5 C6 117(3) 24 24
C7 C6 C5 C6 33(5) . 24
C3 C6 C5 C6 67(4) 24 24
C4 C6 C5 C4 80(4) 24 .
C7 C6 C5 C4 -3(5) . .
C3 C6 C5 C4 30(4) 24 .
C7 C6 C5 C4 -84(4) . 24
C3 C6 C5 C4 -50(3) 24 24
C4 C6 C5 C8 -98(4) 24 .
C7 C6 C5 C8 178(2) . .
C3 C6 C5 C8 -148(2) 24 .
C3 C4 C5 C6 -78(4) . 24
C7 C4 C5 C6 -48(3) 24 24
C6 C4 C5 C6 79(4) 24 .
C3 C4 C5 C6 1(5) . .
C7 C4 C5 C6 31(4) 24 .
C6 C4 C5 C4 116(3) 24 24
C3 C4 C5 C4 38(5) . 24
C7 C4 C5 C4 67(3) 24 24
C6 C4 C5 C8 -103(4) 24 .
C3 C4 C5 C8 179(2) . .
C7 C4 C5 C8 -150.8(18) 24 .
C6 C5 C8 C11 -110(2) 24 .
C6 C5 C8 C11 110(2) . .
C4 C5 C8 C11 -69(2) . .
C4 C5 C8 C11 69(2) 24 .
C6 C5 C8 C9 70(2) 24 .
C6 C5 C8 C9 -70(2) . .
C4 C5 C8 C9 111(2) . .
C4 C5 C8 C9 -111(2) 24 .
C9 N1 C9 C10 0.000(7) 16_556 .
C9 N1 C9 C8 180.000(7) 16_556 .
C11 C8 C9 N1 0.000(10) . .
C5 C8 C9 N1 180.000(6) . .
C11 C8 C9 C10 180.000(8) . .
C5 C8 C9 C10 0.000(9) . .
N1 C9 C10 C10 0.000(8) . 16_556
C8 C9 C10 C10 180.000(7) . 16_556
C11 N2 C11 C8 180.000(7) 4_565 .
C11 N2 C11 C12 0.000(7) 4_565 .
C9 C8 C11 N2 0.000(10) . .
C5 C8 C11 N2 180.000(6) . .
C9 C8 C11 C12 180.000(8) . .
C5 C8 C11 C12 0.000(8) . .
N2 C11 C12 C12 0.000(9) . 4_565
C8 C11 C12 C12 180.000(7) . 4_565

loop_
_platon_squeeze_void_nr
_platon_squeeze_void_average_x
_platon_squeeze_void_average_y
_platon_squeeze_void_average_z
_platon_squeeze_void_volume
_platon_squeeze_void_count_electrons
1 -0.004 0.457 -0.030 4844.5 631.7
